data_4105850
loop_
_publ_author_name
'Pauline Gualco'
'Abderrahmane Amgoune'
'Karinne Miqueu'
'Sonia Ladeira'
'Didier Bourissou'

_publ_section_title
;
 A Crystalline \s Complex of Copper
;
_journal_name_full 'Journal of the American Chemical Society'
_journal_page_first 4257
_journal_page_last 4259
_journal_paper_doi 10.1021/ja200789z
_journal_volume 133
_journal_year 2011
_chemical_compound_source 'synthesis as described'
_chemical_formula_moiety 'C41.50 H43 Ag Cl7 Ga P2 Si2'
_chemical_formula_sum 'C41.5 H43 Ag Cl7 Ga P2 Si2'
_chemical_formula_weight 1085.62
_chemical_name_systematic
;
 ?
;
_space_group_IT_number 2
_symmetry_cell_setting triclinic
_symmetry_Int_Tables_number 2
_symmetry_space_group_name_Hall '-P 1'
_symmetry_space_group_name_H-M 'P -1'
_atom_sites_solution_hydrogens geom
_atom_sites_solution_primary direct
_atom_sites_solution_secondary difmap
_cell_angle_alpha 85.074(3)
_cell_angle_beta 77.905(3)
_cell_angle_gamma 67.032(3)
_cell_formula_units_Z 2
_cell_length_a 12.8111(10)
_cell_length_b 13.1996(11)
_cell_length_c 15.2160(12)
_cell_measurement_reflns_used 9968
_cell_measurement_temperature 100(2)
_cell_measurement_theta_max 30.48
_cell_measurement_theta_min 2.43
_cell_measurement_wavelength 0.71073
_cell_volume 2316.4(3)
_computing_cell_refinement 'Bruker SMART'
_computing_data_collection 'Bruker SMART'
_computing_data_reduction 'Bruker SAINT'
_computing_molecular_graphics 'Ortep-3 for Windows (Farrugia, 1997)'
_computing_publication_material 'WinGX publication routines (Farrugia, 1999)'
_computing_structure_refinement 'SHELXL-97 (Sheldrick, 1997)'
_computing_structure_solution 'SHELXS-97 (Sheldrick, 1990)'
_diffrn_ambient_temperature 100(2)
_diffrn_measured_fraction_theta_full 0.98
_diffrn_measured_fraction_theta_max 0.98
_diffrn_measurement_device_type 'Bruker Kappa APEX II Quazar'
_diffrn_measurement_method 'phi and omega scans'
_diffrn_radiation_monochromator 'multilayer optics'
_diffrn_radiation_probe x-ray
_diffrn_radiation_source 'microfocus sealed tube'
_diffrn_radiation_type MoK\a
_diffrn_radiation_wavelength 0.71073
_diffrn_reflns_av_R_equivalents 0.037
_diffrn_reflns_av_unetI/netI 0.0404
_diffrn_reflns_limit_h_max 16
_diffrn_reflns_limit_h_min -16
_diffrn_reflns_limit_k_max 16
_diffrn_reflns_limit_k_min -16
_diffrn_reflns_limit_l_max 19
_diffrn_reflns_limit_l_min -19
_diffrn_reflns_number 31556
_diffrn_reflns_theta_full 26.37
_diffrn_reflns_theta_max 26.37
_diffrn_reflns_theta_min 5.2
_diffrn_standards_decay_% 0
_diffrn_standards_interval_count 0
_diffrn_standards_interval_time 0
_diffrn_standards_number 0
_exptl_absorpt_coefficient_mu 1.558
_exptl_absorpt_correction_T_max 0.9123
_exptl_absorpt_correction_T_min 0.8290
_exptl_absorpt_correction_type multi-scan
_exptl_absorpt_process_details 'SADABS (Bruker-AXS)'
_exptl_crystal_colour colourless
_exptl_crystal_density_diffrn 1.556
_exptl_crystal_description plate
_exptl_crystal_F_000 1094
_exptl_crystal_size_max 0.18
_exptl_crystal_size_mid 0.1
_exptl_crystal_size_min 0.06
_refine_diff_density_max 1.789
_refine_diff_density_min -1.707
_refine_diff_density_rms 0.11
_refine_ls_extinction_method none
_refine_ls_goodness_of_fit_ref 1.043
_refine_ls_hydrogen_treatment constr
_refine_ls_matrix_type full
_refine_ls_number_parameters 578
_refine_ls_number_reflns 9272
_refine_ls_number_restraints 271
_refine_ls_restrained_S_all 1.043
_refine_ls_R_factor_all 0.0538
_refine_ls_R_factor_gt 0.0419
_refine_ls_shift/su_max 0.008
_refine_ls_shift/su_mean 0
_refine_ls_structure_factor_coef Fsqd
_refine_ls_weighting_details 'calc w=1/[\s^2^(Fo^2^)+(0.0447P)^2^+6.9055P] where P=(Fo^2^+2Fc^2^)/3'
_refine_ls_weighting_scheme calc
_refine_ls_wR_factor_gt 0.1035
_refine_ls_wR_factor_ref 0.1107
_reflns_number_gt 7722
_reflns_number_total 9272
_reflns_threshold_expression >2sigma(I)
_cod_data_source_file ja200789z_si_002_3.cif
_cod_data_source_block 3
_cod_original_cell_volume 2316.5(3)
_cod_original_formula_sum 'C41.50 H43 Ag Cl7 Ga P2 Si2'
_cod_database_code 4105850

loop_
_symmetry_equiv_pos_as_xyz
'x, y, z'
'-x, -y, -z'

loop_
_atom_site_label
_atom_site_type_symbol
_atom_site_fract_x
_atom_site_fract_y
_atom_site_fract_z
_atom_site_U_iso_or_equiv
_atom_site_adp_type
_atom_site_occupancy
_atom_site_symmetry_multiplicity
_atom_site_calc_flag
_atom_site_refinement_flags
_atom_site_disorder_assembly
_atom_site_disorder_group
C1 C 1.1911(4) 0.3627(4) 0.8574(3) 0.0332(10) Uani 1 1 d . . .
H1A H 1.2508 0.3907 0.8602 0.05 Uiso 1 1 calc R . .
H1B H 1.2256 0.2952 0.8217 0.05 Uiso 1 1 calc R . .
H1C H 1.1572 0.3469 0.9183 0.05 Uiso 1 1 calc R . .
C2 C 1.0131(3) 0.5873(3) 0.8845(3) 0.0232(8) Uani 1 1 d . . .
H2A H 0.9391 0.5891 0.9201 0.035 Uiso 1 1 calc R . .
H2B H 1.0009 0.6565 0.8511 0.035 Uiso 1 1 calc R . .
H2C H 1.0669 0.5778 0.9247 0.035 Uiso 1 1 calc R . .
C3 C 1.0553(4) 0.2330(4) 0.7662(3) 0.0363(11) Uani 1 1 d . . .
H3A H 1.0122 0.1878 0.7597 0.055 Uiso 1 1 calc R . .
H3B H 1.0948 0.2059 0.8171 0.055 Uiso 1 1 calc R . .
H3C H 1.1125 0.2286 0.7111 0.055 Uiso 1 1 calc R . .
C4 C 0.8851(4) 0.4174(4) 0.6841(3) 0.0272(9) Uani 1 1 d . . .
H4A H 0.9452 0.4093 0.6304 0.041 Uiso 1 1 calc R . .
H4B H 0.8296 0.4938 0.6889 0.041 Uiso 1 1 calc R . .
H4C H 0.845 0.3687 0.6796 0.041 Uiso 1 1 calc R . .
C5 C 1.1439(3) 0.4943(3) 0.6846(2) 0.0190(7) Uani 1 1 d . . .
C6 C 1.2466(3) 0.4080(3) 0.6486(3) 0.0247(8) Uani 1 1 d . . .
H6 H 1.2788 0.3475 0.6864 0.03 Uiso 1 1 calc R . .
C7 C 1.3034(4) 0.4071(3) 0.5599(3) 0.0284(9) Uani 1 1 d . . .
H7 H 1.3724 0.3465 0.5381 0.034 Uiso 1 1 calc R . .
C8 C 1.2593(4) 0.4945(4) 0.5036(3) 0.0289(9) Uani 1 1 d . . .
H8 H 1.2978 0.4947 0.4431 0.035 Uiso 1 1 calc R . .
C9 C 1.1583(3) 0.5817(3) 0.5365(3) 0.0264(9) Uani 1 1 d . . .
H9 H 1.1279 0.642 0.498 0.032 Uiso 1 1 calc R . .
C10 C 1.1001(3) 0.5826(3) 0.6252(2) 0.0194(8) Uani 1 1 d . A .
C11 C 0.8493(3) 0.3850(3) 0.8975(3) 0.0214(8) Uani 1 1 d . . .
C12 C 0.8821(4) 0.2896(3) 0.9513(3) 0.0258(9) Uani 1 1 d . . .
H12 H 0.9472 0.2265 0.9276 0.031 Uiso 1 1 calc R . .
C13 C 0.8219(4) 0.2849(4) 1.0383(3) 0.0300(9) Uani 1 1 d . . .
H13 H 0.8454 0.2189 1.0723 0.036 Uiso 1 1 calc R . .
C14 C 0.7290(4) 0.3754(4) 1.0748(3) 0.0280(9) Uani 1 1 d . . .
H14 H 0.6897 0.3732 1.1348 0.034 Uiso 1 1 calc R . .
C15 C 0.6927(3) 0.4703(3) 1.0230(3) 0.0236(8) Uani 1 1 d . . .
H15 H 0.6274 0.5327 1.0477 0.028 Uiso 1 1 calc R . .
C16 C 0.7509(3) 0.4753(3) 0.9353(2) 0.0191(8) Uani 1 1 d . A .
P1 P 0.97122(8) 0.70312(8) 0.66547(6) 0.0170(2) Uani 1 1 d D . .
C17 C 1.0228(8) 0.7929(11) 0.7149(13) 0.0210(6) Uani 0.59 1 d PDU A 1
C18 C 1.1395(7) 0.7780(6) 0.7018(7) 0.0210(6) Uani 0.59 1 d PDU A 1
H18 H 1.1962 0.717 0.6678 0.025 Uiso 0.59 1 calc PR A 1
C19 C 1.1740(7) 0.8509(5) 0.7376(7) 0.0210(6) Uani 0.59 1 d PDU A 1
H19 H 1.2532 0.8411 0.7261 0.025 Uiso 0.59 1 calc PR A 1
C20 C 1.0927(6) 0.9372(6) 0.7898(5) 0.0213(6) Uani 0.59 1 d PDU A 1
H20 H 1.116 0.9869 0.8143 0.026 Uiso 0.59 1 calc PR A 1
C21 C 0.9770(6) 0.9522(5) 0.8069(5) 0.0216(6) Uani 0.59 1 d PDU A 1
H21 H 0.9215 1.0116 0.8433 0.026 Uiso 0.59 1 calc PR A 1
C22 C 0.9423(6) 0.8800(6) 0.7703(5) 0.0215(6) Uani 0.59 1 d PDU A 1
H22 H 0.8632 0.8897 0.7831 0.026 Uiso 0.59 1 calc PR A 1
C17' C 1.0310(11) 0.7866(15) 0.7086(19) 0.0211(6) Uani 0.41 1 d PDU A 2
C18' C 1.1486(10) 0.7540(8) 0.7032(11) 0.0210(6) Uani 0.41 1 d PDU A 2
H18' H 1.2003 0.6839 0.6796 0.025 Uiso 0.41 1 calc PR A 2
C19' C 1.1900(10) 0.8248(8) 0.7327(10) 0.0211(6) Uani 0.41 1 d PDU A 2
H19' H 1.2701 0.8019 0.7326 0.025 Uiso 0.41 1 calc PR A 2
C20' C 1.1161(8) 0.9270(9) 0.7618(7) 0.0213(6) Uani 0.41 1 d PDU A 2
H20' H 1.1461 0.9763 0.7787 0.026 Uiso 0.41 1 calc PR A 2
C21' C 0.9963(8) 0.9618(8) 0.7676(7) 0.0215(6) Uani 0.41 1 d PDU A 2
H21' H 0.9449 1.0318 0.7914 0.026 Uiso 0.41 1 calc PR A 2
C22' C 0.9549(9) 0.8901(8) 0.7373(7) 0.0214(6) Uani 0.41 1 d PDU A 2
H22' H 0.875 0.9127 0.7365 0.026 Uiso 0.41 1 calc PR A 2
C23 C 0.9179(3) 0.7825(3) 0.5690(2) 0.0193(8) Uani 1 1 d . A .
C24 C 0.9697(4) 0.8500(4) 0.5203(3) 0.0294(9) Uani 1 1 d . . .
H24 H 1.0383 0.8512 0.534 0.035 Uiso 1 1 calc R A .
C25 C 0.9211(4) 0.9165(4) 0.4509(3) 0.0320(10) Uani 1 1 d . A .
H25 H 0.9574 0.9616 0.4167 0.038 Uiso 1 1 calc R . .
C26 C 0.8202(4) 0.9162(3) 0.4324(3) 0.0280(9) Uani 1 1 d . . .
H26 H 0.7854 0.9634 0.3869 0.034 Uiso 1 1 calc R A .
C27 C 0.7695(4) 0.8474(4) 0.4799(3) 0.0300(9) Uani 1 1 d . A .
H27 H 0.7011 0.846 0.466 0.036 Uiso 1 1 calc R . .
C28 C 0.8184(3) 0.7809(3) 0.5473(3) 0.0249(8) Uani 1 1 d . . .
H28 H 0.7836 0.7335 0.5794 0.03 Uiso 1 1 calc R A .
C29 C 0.6014(3) 0.5620(3) 0.8058(2) 0.0197(8) Uani 1 1 d . A .
C30 C 0.5860(3) 0.4625(3) 0.8185(3) 0.0256(9) Uani 1 1 d . . .
H30 H 0.6195 0.4115 0.8624 0.031 Uiso 1 1 calc R . .
C31 C 0.5213(4) 0.4382(4) 0.7666(3) 0.0316(10) Uani 1 1 d . . .
H31 H 0.5108 0.3705 0.7755 0.038 Uiso 1 1 calc R . .
C32 C 0.4723(4) 0.5119(4) 0.7022(3) 0.0326(10) Uani 1 1 d . . .
H32 H 0.4286 0.4948 0.6667 0.039 Uiso 1 1 calc R . .
C33 C 0.4875(3) 0.6101(4) 0.6902(3) 0.0292(9) Uani 1 1 d . . .
H33 H 0.4534 0.6611 0.6464 0.035 Uiso 1 1 calc R . .
C34 C 0.5520(3) 0.6361(3) 0.7411(3) 0.0241(8) Uani 1 1 d . . .
H34 H 0.5622 0.704 0.7318 0.029 Uiso 1 1 calc R . .
C35 C 0.5896(3) 0.7032(3) 0.9471(2) 0.0202(8) Uani 1 1 d . A .
C36 C 0.4768(4) 0.7123(4) 0.9794(3) 0.0282(9) Uani 1 1 d . . .
H36 H 0.4482 0.6647 0.9577 0.034 Uiso 1 1 calc R . .
C37 C 0.4052(4) 0.7915(4) 1.0439(3) 0.0343(10) Uani 1 1 d . . .
H37 H 0.3283 0.7969 1.0668 0.041 Uiso 1 1 calc R . .
C38 C 0.4457(4) 0.8618(4) 1.0744(3) 0.0350(10) Uani 1 1 d . . .
H38 H 0.3965 0.9159 1.1181 0.042 Uiso 1 1 calc R . .
C39 C 0.5572(4) 0.8539(4) 1.0420(3) 0.0340(10) Uani 1 1 d . . .
H39 H 0.5848 0.9023 1.0637 0.041 Uiso 1 1 calc R . .
C40 C 0.6297(4) 0.7759(3) 0.9778(3) 0.0267(9) Uani 1 1 d . . .
H40 H 0.7061 0.7717 0.9548 0.032 Uiso 1 1 calc R . .
Si1 Si 1.07501(9) 0.46925(8) 0.80339(7) 0.0186(2) Uani 1 1 d . . .
Si2 Si 0.95281(10) 0.37960(9) 0.78644(7) 0.0210(2) Uani 1 1 d . . .
P2 P 0.68949(8) 0.59801(8) 0.86773(6) 0.0178(2) Uani 1 1 d . . .
Ag1 Ag 0.82082(2) 0.66379(2) 0.767026(18) 0.01850(9) Uani 1 1 d . A .
Cl5 Cl 0.35321(8) 0.09988(8) 0.24627(7) 0.0278(2) Uani 1 1 d . . .
Cl6 Cl 0.56580(13) -0.14058(10) 0.31259(10) 0.0534(4) Uani 1 1 d . . .
Cl7 Cl 0.64815(11) 0.04859(14) 0.16477(8) 0.0542(4) Uani 1 1 d . . .
Cl8 Cl 0.52689(9) 0.11749(9) 0.39504(7) 0.0338(2) Uani 1 1 d . . .
Ga1 Ga 0.52562(4) 0.03119(4) 0.28065(3) 0.02512(12) Uani 1 1 d . . .
C41 C 0.7306(10) 0.1260(8) 0.6207(6) 0.0682(10) Uani 0.75 1 d PDU B 1
H41A H 0.6669 0.1008 0.6452 0.082 Uiso 0.75 1 calc PR B 1
H41B H 0.7986 0.0617 0.5938 0.082 Uiso 0.75 1 calc PR B 1
Cl1 Cl 0.7632(2) 0.1739(2) 0.70407(17) 0.0666(6) Uani 0.75 1 d PDU B 1
Cl2 Cl 0.6877(2) 0.2287(2) 0.53364(17) 0.0684(6) Uani 0.75 1 d PDU B 1
C41' C 0.695(2) 0.1515(18) 0.5926(17) 0.0686(10) Uani 0.25 1 d PDU C 2
H41C H 0.6283 0.1342 0.6255 0.082 Uiso 0.25 1 calc PR C 2
H41D H 0.7409 0.0926 0.5479 0.082 Uiso 0.25 1 calc PR C 2
Cl1' Cl 0.7739(8) 0.1515(8) 0.6633(6) 0.0723(10) Uani 0.25 1 d PDU C 2
Cl2' Cl 0.6384(7) 0.2863(7) 0.5313(5) 0.0643(12) Uani 0.25 1 d PDU C 2
C42 C 0.8636(17) 1.0044(16) -0.0229(17) 0.1219(14) Uani 0.5 1 d PD D -1
H42A H 0.8518 1.0389 -0.0823 0.146 Uiso 0.5 1 calc PR D -1
H42B H 0.8 1.0512 0.0233 0.146 Uiso 0.5 1 calc PR D -1
Cl3 Cl 0.993(2) 1.000(2) -0.003(2) 0.1219(14) Uani 0.5 1 d PD D -1
Cl4 Cl 0.8573(5) 0.8765(5) -0.0207(4) 0.1219(14) Uani 0.5 1 d PD D -1

loop_
_atom_site_aniso_label
_atom_site_aniso_U_11
_atom_site_aniso_U_22
_atom_site_aniso_U_33
_atom_site_aniso_U_23
_atom_site_aniso_U_13
_atom_site_aniso_U_12
C1 0.033(2) 0.035(2) 0.024(2) 0.0069(18) -0.0124(18) -0.0029(19)
C2 0.025(2) 0.028(2) 0.0177(19) 0.0005(16) -0.0068(16) -0.0091(17)
C3 0.049(3) 0.022(2) 0.034(2) -0.0020(18) 0.002(2) -0.014(2)
C4 0.038(2) 0.033(2) 0.019(2) 0.0010(17) -0.0059(17) -0.0220(19)
C5 0.0170(17) 0.0228(19) 0.0186(18) 0.0038(15) -0.0044(15) -0.0094(15)
C6 0.0215(19) 0.026(2) 0.025(2) 0.0057(16) -0.0060(16) -0.0078(16)
C7 0.0204(19) 0.027(2) 0.032(2) -0.0041(18) -0.0004(17) -0.0045(17)
C8 0.026(2) 0.038(2) 0.018(2) 0.0005(17) 0.0011(16) -0.0111(19)
C9 0.022(2) 0.031(2) 0.021(2) 0.0072(17) -0.0020(16) -0.0077(17)
C10 0.0162(17) 0.0242(19) 0.0176(18) 0.0018(15) -0.0016(14) -0.0087(15)
C11 0.029(2) 0.025(2) 0.0190(19) 0.0059(15) -0.0074(16) -0.0195(17)
C12 0.035(2) 0.023(2) 0.024(2) 0.0073(16) -0.0072(18) -0.0167(18)
C13 0.038(2) 0.034(2) 0.027(2) 0.0160(18) -0.0124(19) -0.023(2)
C14 0.031(2) 0.040(2) 0.020(2) 0.0113(18) -0.0052(17) -0.023(2)
C15 0.0219(19) 0.033(2) 0.0203(19) 0.0074(16) -0.0043(16) -0.0171(17)
C16 0.0226(18) 0.0228(19) 0.0179(18) 0.0051(15) -0.0047(15) -0.0158(16)
P1 0.0137(4) 0.0191(5) 0.0189(5) 0.0058(4) -0.0028(4) -0.0083(4)
C17 0.0201(12) 0.0198(12) 0.0258(14) 0.0061(13) -0.0054(11) -0.0114(10)
C18 0.0201(12) 0.0199(12) 0.0256(14) 0.0061(13) -0.0052(11) -0.0113(11)
C19 0.0201(12) 0.0199(12) 0.0259(14) 0.0060(13) -0.0053(11) -0.0115(11)
C20 0.0206(12) 0.0199(12) 0.0262(14) 0.0058(13) -0.0053(12) -0.0115(10)
C21 0.0207(12) 0.0201(12) 0.0263(14) 0.0059(13) -0.0051(12) -0.0111(10)
C22 0.0204(12) 0.0201(12) 0.0262(14) 0.0061(13) -0.0053(12) -0.0111(10)
C17' 0.0201(12) 0.0199(12) 0.0258(14) 0.0061(13) -0.0053(12) -0.0113(10)
C18' 0.0200(12) 0.0199(12) 0.0257(14) 0.0060(13) -0.0053(11) -0.0113(11)
C19' 0.0202(12) 0.0199(12) 0.0258(14) 0.0059(13) -0.0052(11) -0.0114(11)
C20' 0.0204(12) 0.0200(12) 0.0261(14) 0.0058(13) -0.0051(12) -0.0116(11)
C21' 0.0206(12) 0.0200(12) 0.0264(14) 0.0059(13) -0.0051(12) -0.0113(11)
C22' 0.0204(12) 0.0200(12) 0.0262(14) 0.0061(13) -0.0052(12) -0.0113(10)
C23 0.0179(18) 0.0192(18) 0.0175(18) 0.0058(14) -0.0022(14) -0.0055(15)
C24 0.025(2) 0.036(2) 0.032(2) 0.0150(19) -0.0101(18) -0.0172(18)
C25 0.033(2) 0.032(2) 0.032(2) 0.0160(19) -0.0091(19) -0.0152(19)
C26 0.030(2) 0.028(2) 0.020(2) 0.0049(16) -0.0068(17) -0.0037(18)
C27 0.023(2) 0.043(3) 0.025(2) 0.0062(19) -0.0077(17) -0.0132(19)
C28 0.024(2) 0.036(2) 0.0198(19) 0.0048(17) -0.0038(16) -0.0184(18)
C29 0.0169(17) 0.025(2) 0.0192(19) -0.0007(15) 0.0010(15) -0.0127(15)
C30 0.025(2) 0.031(2) 0.024(2) -0.0005(17) 0.0001(16) -0.0171(18)
C31 0.030(2) 0.038(2) 0.036(2) -0.009(2) 0.0002(19) -0.025(2)
C32 0.024(2) 0.055(3) 0.027(2) -0.012(2) -0.0019(18) -0.023(2)
C33 0.0198(19) 0.045(3) 0.022(2) -0.0015(18) -0.0026(16) -0.0127(19)
C34 0.0191(19) 0.033(2) 0.022(2) 0.0018(17) -0.0024(16) -0.0132(17)
C35 0.0254(19) 0.0207(19) 0.0162(18) 0.0026(15) -0.0042(15) -0.0111(16)
C36 0.029(2) 0.032(2) 0.027(2) -0.0029(18) 0.0007(17) -0.0186(18)
C37 0.030(2) 0.040(3) 0.028(2) -0.0009(19) 0.0042(18) -0.012(2)
C38 0.044(3) 0.029(2) 0.026(2) -0.0018(18) -0.003(2) -0.009(2)
C39 0.048(3) 0.028(2) 0.032(2) -0.0030(18) -0.012(2) -0.017(2)
C40 0.033(2) 0.027(2) 0.027(2) 0.0049(17) -0.0107(18) -0.0163(18)
Si1 0.0195(5) 0.0201(5) 0.0155(5) 0.0034(4) -0.0048(4) -0.0069(4)
Si2 0.0294(6) 0.0187(5) 0.0168(5) 0.0019(4) -0.0026(4) -0.0126(4)
P2 0.0188(5) 0.0226(5) 0.0162(5) 0.0047(4) -0.0034(4) -0.0135(4)
Ag1 0.01790(14) 0.02316(16) 0.01831(15) 0.00576(11) -0.00279(11) -0.01352(11)
Cl5 0.0208(5) 0.0239(5) 0.0386(6) 0.0030(4) -0.0113(4) -0.0062(4)
Cl6 0.0600(8) 0.0250(6) 0.0590(8) 0.0066(5) -0.0209(7) 0.0047(6)
Cl7 0.0416(7) 0.1094(12) 0.0300(6) -0.0003(7) -0.0016(5) -0.0513(8)
Cl8 0.0314(5) 0.0432(6) 0.0288(5) 0.0029(5) -0.0107(4) -0.0145(5)
Ga1 0.0174(2) 0.0302(2) 0.0258(2) 0.00559(19) -0.00572(18) -0.00743(18)
C41 0.0793(16) 0.0736(17) 0.0545(17) 0.0138(15) -0.0155(16) -0.0338(15)
Cl1 0.0806(13) 0.0680(13) 0.0522(13) 0.0061(11) -0.0186(12) -0.0278(11)
Cl2 0.0736(15) 0.0887(16) 0.0545(10) 0.0254(12) -0.0163(11) -0.0468(12)
C41' 0.0782(16) 0.0763(17) 0.0553(16) 0.0154(15) -0.0157(16) -0.0354(15)
Cl1' 0.0802(16) 0.0758(17) 0.0582(18) 0.0138(17) -0.0153(17) -0.0287(15)
Cl2' 0.072(2) 0.084(3) 0.0505(18) 0.015(2) -0.0164(19) -0.0454(19)
C42 0.112(3) 0.102(2) 0.156(4) 0.019(2) -0.034(3) -0.045(2)
Cl3 0.112(3) 0.102(2) 0.156(4) 0.019(2) -0.034(3) -0.045(2)
Cl4 0.112(3) 0.102(2) 0.156(4) 0.019(2) -0.034(3) -0.045(2)

loop_
_atom_type_symbol
_atom_type_description
_atom_type_scat_dispersion_real
_atom_type_scat_dispersion_imag
_atom_type_scat_source
C C 0.0033 0.0016 'International Tables Vol C Tables 4.2.6.8 and 6.1.1.4'
H H 0 0 'International Tables Vol C Tables 4.2.6.8 and 6.1.1.4'
Si Si 0.0817 0.0704 'International Tables Vol C Tables 4.2.6.8 and 6.1.1.4'
P P 0.1023 0.0942 'International Tables Vol C Tables 4.2.6.8 and 6.1.1.4'
Cl Cl 0.1484 0.1585 'International Tables Vol C Tables 4.2.6.8 and 6.1.1.4'
Ga Ga 0.2307 1.6083 'International Tables Vol C Tables 4.2.6.8 and 6.1.1.4'
Ag Ag -0.8971 1.1015 'International Tables Vol C Tables 4.2.6.8 and 6.1.1.4'

loop_
_geom_angle_atom_site_label_1
_geom_angle_atom_site_label_2
_geom_angle_atom_site_label_3
_geom_angle
Si1 C1 H1A 109.5
Si1 C1 H1B 109.5
H1A C1 H1B 109.5
Si1 C1 H1C 109.5
H1A C1 H1C 109.5
H1B C1 H1C 109.5
Si1 C2 H2A 109.5
Si1 C2 H2B 109.5
H2A C2 H2B 109.5
Si1 C2 H2C 109.5
H2A C2 H2C 109.5
H2B C2 H2C 109.5
Si2 C3 H3A 109.5
Si2 C3 H3B 109.5
H3A C3 H3B 109.5
Si2 C3 H3C 109.5
H3A C3 H3C 109.5
H3B C3 H3C 109.5
Si2 C4 H4A 109.5
Si2 C4 H4B 109.5
H4A C4 H4B 109.5
Si2 C4 H4C 109.5
H4A C4 H4C 109.5
H4B C4 H4C 109.5
C6 C5 C10 116.1(3)
C6 C5 Si1 114.7(3)
C10 C5 Si1 128.9(3)
C7 C6 C5 122.9(4)
C7 C6 H6 118.6
C5 C6 H6 118.6
C8 C7 C6 119.9(4)
C8 C7 H7 120
C6 C7 H7 120
C7 C8 C9 119.2(4)
C7 C8 H8 120.4
C9 C8 H8 120.4
C8 C9 C10 121.2(4)
C8 C9 H9 119.4
C10 C9 H9 119.4
C9 C10 C5 120.7(3)
C9 C10 P1 118.8(3)
C5 C10 P1 120.3(3)
C16 C11 C12 116.6(4)
C16 C11 Si2 127.9(3)
C12 C11 Si2 115.2(3)
C13 C12 C11 122.0(4)
C13 C12 H12 119
C11 C12 H12 119
C14 C13 C12 120.2(4)
C14 C13 H13 119.9
C12 C13 H13 119.9
C13 C14 C15 119.3(4)
C13 C14 H14 120.3
C15 C14 H14 120.3
C14 C15 C16 121.0(4)
C14 C15 H15 119.5
C16 C15 H15 119.5
C15 C16 C11 120.8(3)
C15 C16 P2 118.3(3)
C11 C16 P2 120.7(3)
C17' P1 C23 102.7(10)
C17' P1 C10 101.9(4)
C23 P1 C10 108.81(17)
C23 P1 C17 103.0(7)
C10 P1 C17 105.4(3)
C17' P1 Ag1 116.4(8)
C23 P1 Ag1 111.04(12)
C10 P1 Ag1 114.87(12)
C17 P1 Ag1 112.9(5)
C18 C17 C22 117.6(7)
C18 C17 P1 123.4(6)
C22 C17 P1 118.9(6)
C19 C18 C17 121.4(7)
C19 C18 H18 119.3
C17 C18 H18 119.3
C20 C19 C18 119.6(7)
C20 C19 H19 120.2
C18 C19 H19 120.2
C19 C20 C21 120.6(6)
C19 C20 H20 119.7
C21 C20 H20 119.7
C20 C21 C22 119.8(6)
C20 C21 H21 120.1
C22 C21 H21 120.1
C21 C22 C17 120.9(6)
C21 C22 H22 119.6
C17 C22 H22 119.6
C22' C17' C18' 121.7(9)
C22' C17' P1 116.1(9)
C18' C17' P1 121.8(8)
C17' C18' C19' 119.1(9)
C17' C18' H18' 120.5
C19' C18' H18' 120.5
C20' C19' C18' 120.0(9)
C20' C19' H19' 120
C18' C19' H19' 120
C19' C20' C21' 121.7(9)
C19' C20' H20' 119.2
C21' C20' H20' 119.2
C22' C21' C20' 118.0(9)
C22' C21' H21' 121
C20' C21' H21' 121
C17' C22' C21' 119.3(9)
C17' C22' H22' 120.3
C21' C22' H22' 120.3
C24 C23 C28 119.2(3)
C24 C23 P1 121.6(3)
C28 C23 P1 119.0(3)
C23 C24 C25 120.1(4)
C23 C24 H24 120
C25 C24 H24 120
C26 C25 C24 119.8(4)
C26 C25 H25 120.1
C24 C25 H25 120.1
C25 C26 C27 120.2(4)
C25 C26 H26 119.9
C27 C26 H26 119.9
C28 C27 C26 119.9(4)
C28 C27 H27 120.1
C26 C27 H27 120.1
C27 C28 C23 120.8(4)
C27 C28 H28 119.6
C23 C28 H28 119.6
C34 C29 C30 119.5(4)
C34 C29 P2 117.7(3)
C30 C29 P2 122.7(3)
C31 C30 C29 119.8(4)
C31 C30 H30 120.1
C29 C30 H30 120.1
C32 C31 C30 120.6(4)
C32 C31 H31 119.7
C30 C31 H31 119.7
C33 C32 C31 119.3(4)
C33 C32 H32 120.4
C31 C32 H32 120.4
C32 C33 C34 121.1(4)
C32 C33 H33 119.4
C34 C33 H33 119.4
C33 C34 C29 119.6(4)
C33 C34 H34 120.2
C29 C34 H34 120.2
C36 C35 C40 119.6(4)
C36 C35 P2 122.3(3)
C40 C35 P2 118.2(3)
C35 C36 C37 119.8(4)
C35 C36 H36 120.1
C37 C36 H36 120.1
C38 C37 C36 120.2(4)
C38 C37 H37 119.9
C36 C37 H37 119.9
C39 C38 C37 120.2(4)
C39 C38 H38 119.9
C37 C38 H38 119.9
C38 C39 C40 120.4(4)
C38 C39 H39 119.8
C40 C39 H39 119.8
C39 C40 C35 119.7(4)
C39 C40 H40 120.2
C35 C40 H40 120.2
C2 Si1 C1 103.19(19)
C2 Si1 C5 117.68(18)
C1 Si1 C5 107.89(19)
C2 Si1 Si2 117.14(14)
C1 Si1 Si2 104.39(16)
C5 Si1 Si2 105.44(12)
C3 Si2 C4 103.8(2)
C3 Si2 C11 107.86(19)
C4 Si2 C11 115.51(18)
C3 Si2 Si1 102.97(17)
C4 Si2 Si1 116.40(14)
C11 Si2 Si1 109.04(12)
C35 P2 C29 106.21(17)
C35 P2 C16 105.74(17)
C29 P2 C16 104.36(17)
C35 P2 Ag1 111.27(13)
C29 P2 Ag1 110.59(12)
C16 P2 Ag1 117.85(12)
P2 Ag1 P1 171.91(3)
Cl6 Ga1 Cl7 109.94(6)
Cl6 Ga1 Cl8 110.24(5)
Cl7 Ga1 Cl8 110.67(5)
Cl6 Ga1 Cl5 107.88(5)
Cl7 Ga1 Cl5 108.21(5)
Cl8 Ga1 Cl5 109.83(4)
Cl1 C41 Cl2 112.5(5)
Cl1 C41 H41A 109.1
Cl2 C41 H41A 109.1
Cl1 C41 H41B 109.1
Cl2 C41 H41B 109.1
H41A C41 H41B 107.8
Cl1' C41' Cl2' 113.6(12)
Cl1' C41' H41C 108.8
Cl2' C41' H41C 108.8
Cl1' C41' H41D 108.8
Cl2' C41' H41D 108.8
H41C C41' H41D 107.7
Cl3 C42 Cl4 112.9(15)
Cl3 C42 H42A 109
Cl4 C42 H42A 109
Cl3 C42 H42B 109
Cl4 C42 H42B 109
H42A C42 H42B 107.8

loop_
_geom_bond_atom_site_label_1
_geom_bond_atom_site_label_2
_geom_bond_distance
C1 Si1 1.883(4)
C1 H1A 0.98
C1 H1B 0.98
C1 H1C 0.98
C2 Si1 1.881(4)
C2 H2A 0.98
C2 H2B 0.98
C2 H2C 0.98
C3 Si2 1.875(4)
C3 H3A 0.98
C3 H3B 0.98
C3 H3C 0.98
C4 Si2 1.876(4)
C4 H4A 0.98
C4 H4B 0.98
C4 H4C 0.98
C5 C6 1.401(5)
C5 C10 1.419(5)
C5 Si1 1.900(4)
C6 C7 1.391(6)
C6 H6 0.95
C7 C8 1.382(6)
C7 H7 0.95
C8 C9 1.383(6)
C8 H8 0.95
C9 C10 1.397(5)
C9 H9 0.95
C10 P1 1.824(4)
C11 C16 1.408(6)
C11 C12 1.410(5)
C11 Si2 1.904(4)
C12 C13 1.395(6)
C12 H12 0.95
C13 C14 1.371(6)
C13 H13 0.95
C14 C15 1.392(6)
C14 H14 0.95
C15 C16 1.395(5)
C15 H15 0.95
C16 P2 1.832(4)
P1 C17' 1.796(10)
P1 C23 1.821(4)
P1 C17 1.839(8)
P1 Ag1 2.4010(9)
C17 C18 1.402(9)
C17 C22 1.404(9)
C18 C19 1.393(8)
C18 H18 0.95
C19 C20 1.377(9)
C19 H19 0.95
C20 C21 1.386(8)
C20 H20 0.95
C21 C22 1.392(8)
C21 H21 0.95
C22 H22 0.95
C17' C22' 1.376(13)
C17' C18' 1.382(11)
C18' C19' 1.383(11)
C18' H18' 0.95
C19' C20' 1.358(11)
C19' H19' 0.95
C20' C21' 1.405(11)
C20' H20' 0.95
C21' C22' 1.399(11)
C21' H21' 0.95
C22' H22' 0.95
C23 C24 1.388(5)
C23 C28 1.391(5)
C24 C25 1.401(6)
C24 H24 0.95
C25 C26 1.380(6)
C25 H25 0.95
C26 C27 1.386(6)
C26 H26 0.95
C27 C28 1.379(6)
C27 H27 0.95
C28 H28 0.95
C29 C34 1.393(5)
C29 C30 1.394(5)
C29 P2 1.824(4)
C30 C31 1.391(6)
C30 H30 0.95
C31 C32 1.386(7)
C31 H31 0.95
C32 C33 1.376(6)
C32 H32 0.95
C33 C34 1.391(6)
C33 H33 0.95
C34 H34 0.95
C35 C36 1.386(6)
C35 C40 1.402(5)
C35 P2 1.811(4)
C36 C37 1.396(6)
C36 H36 0.95
C37 C38 1.378(7)
C37 H37 0.95
C38 C39 1.376(7)
C38 H38 0.95
C39 C40 1.387(6)
C39 H39 0.95
C40 H40 0.95
Si1 Si2 2.3633(15)
P2 Ag1 2.4008(9)
Cl5 Ga1 2.1941(10)
Cl6 Ga1 2.1557(13)
Cl7 Ga1 2.1628(13)
Cl8 Ga1 2.1666(12)
C41 Cl1 1.657(10)
C41 Cl2 1.819(9)
C41 H41A 0.99
C41 H41B 0.99
C41' Cl1' 1.627(18)
C41' Cl2' 1.884(19)
C41' H41C 0.99
C41' H41D 0.99
C42 Cl3 1.717(18)
C42 Cl4 1.719(16)
C42 H42A 0.99
C42 H42B 0.99
